data_8101256
loop_
_publ_author_name
'Avery, T. D.'
'Fallon, G. D.'
'Taylor, D. K.'
'Tiekink, E. R. T.'

_publ_section_title
;
Crystal structure of <i>tert</i>-butyl 2-(2-benzoyl-3-phenylcyclopropyl)
acetate, C~22~H~24~O~3~
;
_journal_issue 2
_journal_name_full 'Zeitschrift f\"ur Kristallographie - New Crystal Structures'
_journal_page_first 257
_journal_page_last 258
_journal_volume 215
_journal_year 2000
_chemical_formula_moiety 'C22 H24 O3'
_chemical_formula_sum 'C22 H24 O3'
_chemical_formula_weight 336.43
_space_group_IT_number 19
_symmetry_cell_setting orthorhombic
_symmetry_Int_Tables_number 19
_symmetry_space_group_name_Hall 'P 2ac 2ab'
_symmetry_space_group_name_H-M 'P 21 21 21'
_cell_angle_alpha 90
_cell_angle_beta 90
_cell_angle_gamma 90
_cell_formula_units_Z 4
_cell_length_a 5.8623(4)
_cell_length_b 8.5835(4)
_cell_length_c 35.864(2)
_cell_measurement_temperature 173
_cell_volume 1804.6(2)
_diffrn_ambient_temperature 173
_exptl_crystal_density_diffrn 1.238
_cod_database_code 8101256

loop_
_symmetry_equiv_pos_as_xyz
'  +x,  +y,  +z'
'1/2-x,  -y,1/2+z'
'1/2+x,1/2-y,  -z'
'  -x,1/2+y,1/2-z'

loop_
_atom_site_aniso_label
_atom_site_aniso_U_11
_atom_site_aniso_U_22
_atom_site_aniso_U_33
_atom_site_aniso_U_12
_atom_site_aniso_U_13
_atom_site_aniso_U_23
O(11) 0.022(3) 0.045(3) 0.024(3) -0.004(2) 0.002(2) 0.003(2)
O(28) 0.031(3) 0.038(2) 0.013(3) 0.004(2) -0.003(2) -0.007(2)
O(29) 0.019(3) 0.032(2) 0.015(2) 0.007(2) 0.001(2) -0.007(2)
C(1) 0.017(4) 0.031(3) 0.017(4) -0.005(3) -0.004(4) 0.002(3)
C(2) 0.025(5) 0.034(4) 0.018(4) -0.001(3) 0.001(4) -0.010(3)
C(3) 0.020(4) 0.030(4) 0.021(4) -0.005(3) 0.005(4) -0.000(3)
C(11) 0.036(5) 0.016(3) 0.021(4) 0.004(4) 0.002(4) -0.003(3)
C(12) 0.026(5) 0.028(4) 0.011(4) 0.004(3) 0.000(4) -0.001(3)
C(13) 0.030(5) 0.032(3) 0.019(4) 0.002(3) -0.001(4) -0.005(3)
C(14) 0.036(5) 0.057(5) 0.016(5) 0.008(4) -0.010(4) -0.008(3)
C(15) 0.037(6) 0.057(5) 0.022(4) 0.009(4) 0.002(4) 0.012(3)
C(16) 0.038(5) 0.053(4) 0.020(4) -0.003(4) 0.009(4) 0.002(3)
C(17) 0.029(5) 0.035(4) 0.025(4) 0.003(4) -0.003(4) -0.004(3)
C(21) 0.021(4) 0.026(3) 0.019(4) 0.006(3) -0.001(3) 0.001(3)
C(22) 0.034(5) 0.044(4) 0.021(4) -0.009(4) 0.005(4) -0.001(3)
C(23) 0.051(5) 0.046(4) 0.014(4) 0.004(4) 0.000(4) -0.002(3)
C(24) 0.030(5) 0.041(5) 0.030(5) -0.011(3) -0.004(4) -0.002(3)
C(25) 0.034(5) 0.058(5) 0.034(5) -0.009(4) 0.013(4) -0.003(3)
C(26) 0.046(5) 0.048(4) 0.015(4) -0.015(4) 0.001(4) -0.005(3)
C(27) 0.030(5) 0.027(4) 0.017(4) -0.003(3) 0.004(4) 0.006(3)
C(28) 0.021(5) 0.028(4) 0.021(5) -0.010(3) 0.010(4) -0.003(4)
C(30) 0.025(4) 0.028(4) 0.017(4) 0.001(3) 0.002(3) 0.000(3)
C(31) 0.034(4) 0.029(3) 0.033(4) 0.014(3) -0.010(4) -0.004(3)
C(32) 0.029(4) 0.035(3) 0.024(4) 0.003(4) -0.005(4) -0.012(3)
C(33) 0.032(5) 0.035(3) 0.031(4) 0.001(3) -0.001(4) -0.010(3)

loop_
_atom_site_label
_atom_site_fract_x
_atom_site_fract_y
_atom_site_fract_z
_atom_site_U_iso_or_equiv
_atom_site_thermal_displace_type
_atom_site_calc_flag
_atom_site_calc_attached_atom
_atom_site_Wyckoff_symbol
_atom_site_symmetry_multiplicity
O(11) 0.3966(7) 0.1721(4) 0.62626(10) 0.030(1) Uani ? ? a 4
O(28) -0.2449(7) 0.4413(4) 0.65094(10) 0.0277(13) Uani ? ? a 4
O(29) -0.5043(6) 0.5508(4) 0.61188(9) 0.0218(12) Uani ? ? a 4
C(1) 0.0003(10) 0.1532(5) 0.6144(2) 0.022(2) Uani ? ? a 4
C(2) 0.0440(10) 0.1454(6) 0.5729(2) 0.026(2) Uani ? ? a 4
C(3) -0.0125(10) 0.2990(6) 0.59048(13) 0.024(2) Uani ? ? a 4
C(11) 0.2068(12) 0.1441(6) 0.6387(2) 0.024(2) Uani ? ? a 4
C(12) 0.1838(11) 0.1041(5) 0.6794(2) 0.022(2) Uani ? ? a 4
C(13) 0.3647(10) 0.1370(6) 0.7031(2) 0.027(2) Uani ? ? a 4
C(14) 0.3601(11) 0.0953(7) 0.7398(2) 0.036(2) Uani ? ? a 4
C(15) 0.1758(12) 0.0155(7) 0.7544(2) 0.039(2) Uani ? ? a 4
C(16) -0.0093(12) -0.0178(6) 0.7315(2) 0.037(2) Uani ? ? a 4
C(17) -0.0074(11) 0.0274(6) 0.6943(2) 0.030(2) Uani ? ? a 4
C(21) -0.1125(10) 0.0653(6) 0.5462(2) 0.022(2) Uani ? ? a 4
C(22) -0.0551(9) 0.0630(6) 0.5086(2) 0.033(2) Uani ? ? a 4
C(23) -0.1891(11) -0.0140(7) 0.4827(2) 0.037(2) Uani ? ? a 4
C(24) -0.3822(10) -0.0912(6) 0.4935(2) 0.034(2) Uani ? ? a 4
C(25) -0.4473(11) -0.0893(6) 0.5306(2) 0.042(3) Uani ? ? a 4
C(26) -0.3076(12) -0.0121(7) 0.5566(2) 0.036(2) Uani ? ? a 4
C(27) -0.2409(10) 0.3768(5) 0.5854(2) 0.025(2) Uani ? ? a 4
C(28) -0.3246(10) 0.4580(7) 0.6204(2) 0.024(2) Uani ? ? a 4
C(30) -0.6114(10) 0.6492(7) 0.6407(2) 0.024(2) Uani ? ? a 4
C(31) -0.7948(10) 0.7327(5) 0.6185(2) 0.032(2) Uani ? ? a 4
C(32) -0.7164(9) 0.5499(6) 0.6709(1) 0.029(2) Uani ? ? a 4
C(33) -0.4360(9) 0.7625(6) 0.6559(2) 0.032(2) Uani ? ? a 4
H(1) -0.1383 0.1106 0.6236 0.026 Uiso ? ? a 4
H(2) 0.2006 0.1346 0.5667 0.031 Uiso ? ? a 4
H(3) 0.1128 0.3682 0.5931 0.029 Uiso ? ? a 4
H(13) 0.4948 0.1897 0.6936 0.032 Uiso ? ? a 4
H(14) 0.4845 0.1216 0.7555 0.044 Uiso ? ? a 4
H(15) 0.1754 -0.0162 0.7798 0.047 Uiso ? ? a 4
H(16) -0.1372 -0.0719 0.7413 0.044 Uiso ? ? a 4
H(17) -0.1359 0.0063 0.6789 0.035 Uiso ? ? a 4
H(22) 0.0783 0.1154 0.5004 0.039 Uiso ? ? a 4
H(23) -0.1461 -0.0137 0.4572 0.044 Uiso ? ? a 4
H(24) -0.4710 -0.1457 0.4757 0.041 Uiso ? ? a 4
H(25) -0.5846 -0.1388 0.5383 0.050 Uiso ? ? a 4
H(26) -0.3487 -0.0143 0.5822 0.044 Uiso ? ? a 4
H(27) -0.2283 0.4517 0.5660 0.030 Uiso ? ? a 4
H(27) -0.3496 0.2998 0.5786 0.030 Uiso ? ? a 4
H(31a) -0.8899 0.6583 0.6067 0.038 Uiso ? ? a 4
H(31b) -0.8838 0.7952 0.6349 0.038 Uiso ? ? a 4
H(31c) -0.7252 0.7972 0.6003 0.038 Uiso ? ? a 4
H(32a) -0.6011 0.4885 0.6823 0.035 Uiso ? ? a 4
H(32b) -0.7853 0.6152 0.6891 0.035 Uiso ? ? a 4
H(32c) -0.8287 0.4837 0.6603 0.035 Uiso ? ? a 4
H(33a) -0.3671 0.8169 0.6358 0.038 Uiso ? ? a 4
H(33b) -0.5089 0.8345 0.6721 0.038 Uiso ? ? a 4
H(33c) -0.3228 0.7065 0.6693 0.038 Uiso ? ? a 4

loop_
_geom_bond_atom_site_label_1
_geom_bond_atom_site_label_2
_geom_bond_distance
_geom_bond_site_symmetry_1
_geom_bond_site_symmetry_2
_geom_bond_publ_flag
O11 C11 1.223(6) . . ?
O28 C28 1.200(6) . . ?
O29 C28 1.355(6) . . ?
O29 C30 1.475(6) . . ?
C1 C2 1.512(7) . . ?
C1 C3 1.519(7) . . ?
C1 C11 1.495(7) . . ?
C1 H1 0.95 . . no
C2 C3 1.499(7) . . ?
C2 C21 1.492(7) . . ?
C2 H2 0.95 . . no
C3 C27 1.507(8) . . ?
C3 H3 0.95 . . no
C11 C12 1.504(7) . . ?
C12 C13 1.389(7) . . ?
C12 C17 1.406(7) . . ?
C13 C14 1.366(7) . . ?
C13 H13 0.95 . . no
C14 C15 1.382(7) . . ?
C14 H14 0.95 . . no
C15 C16 1.392(8) . . ?
C15 H15 0.95 . . no
C16 C17 1.388(6) . . ?
C16 H16 0.95 . . no
C17 H17 0.95 . . no
C21 C22 1.392(7) . . ?
C21 C26 1.374(7) . . ?
C22 C23 1.384(7) . . ?
C22 H22 0.95 . . no
C23 C24 1.368(7) . . ?
C23 H23 0.95 . . no
C24 C25 1.383(7) . . ?
C24 H24 0.95 . . no
C25 C26 1.408(8) . . ?
C25 H25 0.95 . . no
C26 H26 0.95 . . no
C27 C28 1.517(7) . . ?
C27 H27a 0.95 . . no
C27 H27b 0.95 . . no
C30 C31 1.518(7) . . ?
C30 C32 1.508(7) . . ?
C30 C33 1.517(7) . . ?
C31 H31c 0.95 . . no
C31 H31a 0.95 . . no
C31 H31b 0.95 . . no
C32 H32c 0.95 . . no
C32 H32a 0.95 . . no
C32 H32b 0.95 . . no
C33 H33b 0.95 . . no
C33 H33c 0.95 . . no
C33 H33a 0.95 . . no
